data_7246729
loop_
_publ_author_name
'Coetzee, Stefan'
'Turnbull, Mark M.'
'Landee, Christopher P.'
'Monroe, Jeffrey C.'
'Deumal, Merc&#xe8;'
'Novoa, Juan J.'
'Rademeyer, Melanie'

_publ_section_title
;
 Satellite ligand effects on magnetic exchange in dimers. A structural,
 magnetic and theoretical investigation of
 Cu<sub>2</sub>L<sub>2</sub>X<sub>4</sub> (L = methylisothiazolinone and X
 = Cl<sup>-</sup>, Br<sup>-</sup>).
;
_journal_issue 13
_journal_name_full 'Physical chemistry chemical physics : PCCP'
_journal_page_first 9176
_journal_page_last 9187
_journal_paper_doi 10.1039/d2cp05629a
_journal_volume 25
_journal_year 2023
_chemical_formula_moiety 'C4 H5 Br2 Cu N O S'
_chemical_formula_sum 'C4 H5 Br2 Cu N O S'
_chemical_formula_weight 338.51
_space_group_crystal_system monoclinic
_space_group_IT_number 14
_space_group_name_Hall '-P 2yn'
_space_group_name_H-M_alt 'P 1 21/n 1'
_atom_sites_solution_hydrogens difmap
_atom_sites_solution_primary difmap
_audit_creation_method SHELXL-2018/3
_audit_update_record
;
2022-07-20 deposited with the CCDC.	2023-02-28 downloaded from the CCDC.
;
_cell_angle_alpha 90
_cell_angle_beta 96.532(2)
_cell_angle_gamma 90
_cell_formula_units_Z 4
_cell_length_a 3.9875(2)
_cell_length_b 15.7850(10)
_cell_length_c 13.2012(9)
_cell_measurement_reflns_used 9864
_cell_measurement_temperature 150(2)
_cell_measurement_theta_max 26.42
_cell_measurement_theta_min 2.58
_cell_volume 825.53(9)
_computing_cell_refinement 'Bruker SAINT'
_computing_data_collection 'Bruker APEX2'
_computing_data_reduction 'Bruker SAINT'
_computing_molecular_graphics 'Bruker SHELXTL'
_computing_publication_material 'Bruker SHELXTL'
_computing_structure_refinement 'SHELXL-2014 (Sheldrick 2014)'
_computing_structure_solution 'SHELXS-97 (Sheldrick 2008)'
_diffrn_ambient_temperature 150(2)
_diffrn_measured_fraction_theta_full 0.998
_diffrn_measured_fraction_theta_max 0.996
_diffrn_measurement_device_type 'Bruker kappa, Photon 100 CMOS'
_diffrn_measurement_method '\f and \w scans'
_diffrn_radiation_monochromator graphite
_diffrn_radiation_type MoK\a
_diffrn_radiation_wavelength 0.71073
_diffrn_reflns_av_R_equivalents 0.0395
_diffrn_reflns_av_unetI/netI 0.0187
_diffrn_reflns_Laue_measured_fraction_full 0.998
_diffrn_reflns_Laue_measured_fraction_max 0.996
_diffrn_reflns_limit_h_max 4
_diffrn_reflns_limit_h_min -4
_diffrn_reflns_limit_k_max 19
_diffrn_reflns_limit_k_min -19
_diffrn_reflns_limit_l_max 16
_diffrn_reflns_limit_l_min -16
_diffrn_reflns_number 20574
_diffrn_reflns_point_group_measured_fraction_full 0.998
_diffrn_reflns_point_group_measured_fraction_max 0.996
_diffrn_reflns_theta_full 25.242
_diffrn_reflns_theta_max 26.461
_diffrn_reflns_theta_min 2.581
_diffrn_source 'fine-focus sealed tube'
_exptl_absorpt_coefficient_mu 12.508
_exptl_absorpt_correction_T_max 0.2602
_exptl_absorpt_correction_T_min 0.1738
_exptl_absorpt_correction_type multi-scan
_exptl_absorpt_process_details 'SADABS (Bruker, 2014)'
_exptl_crystal_colour orange
_exptl_crystal_density_diffrn 2.724
_exptl_crystal_description rod
_exptl_crystal_F_000 636
_exptl_crystal_size_max 0.159
_exptl_crystal_size_mid 0.106
_exptl_crystal_size_min 0.073
_refine_diff_density_max 0.685
_refine_diff_density_min -0.906
_refine_diff_density_rms 0.144
_refine_ls_extinction_method none
_refine_ls_goodness_of_fit_ref 1.186
_refine_ls_hydrogen_treatment refall
_refine_ls_matrix_type full
_refine_ls_number_parameters 111
_refine_ls_number_reflns 1682
_refine_ls_number_restraints 0
_refine_ls_restrained_S_all 1.186
_refine_ls_R_factor_all 0.0264
_refine_ls_R_factor_gt 0.0237
_refine_ls_shift/su_max 0.002
_refine_ls_shift/su_mean 0.000
_refine_ls_structure_factor_coef Fsqd
_refine_ls_weighting_details 'w=1/[\s^2^(Fo^2^)+(0.0256P)^2^+1.6437P] where P=(Fo^2^+2Fc^2^)/3'
_refine_ls_weighting_scheme calc
_refine_ls_wR_factor_gt 0.0583
_refine_ls_wR_factor_ref 0.0593
_reflns_Friedel_coverage 0.000
_reflns_number_gt 1555
_reflns_number_total 1682
_reflns_threshold_expression 'I > 2\s(I)'
_cod_data_source_file d2cp05629a2.cif
_cod_data_source_block shelx
_cod_original_sg_symbol_H-M 'P 21/n'
_cod_database_code 7246729
_shelx_shelxl_version_number 2018/3
_shelx_space_group_comment
;
The symmetry employed for this shelxl refinement is uniquely defined
by the following loop, which should always be used as a source of
symmetry information in preference to the above space-group names.
They are only intended as comments.
;

loop_
_space_group_symop_operation_xyz
'x, y, z'
'-x+1/2, y+1/2, -z+1/2'
'-x, -y, -z'
'x-1/2, -y-1/2, z-1/2'

loop_
_atom_site_label
_atom_site_type_symbol
_atom_site_fract_x
_atom_site_fract_y
_atom_site_fract_z
_atom_site_U_iso_or_equiv
_atom_site_adp_type
_atom_site_occupancy
_atom_site_site_symmetry_order
_atom_site_calc_flag
_atom_site_refinement_flags_posn
_atom_site_refinement_flags_adp
_atom_site_refinement_flags_occupancy
_atom_site_disorder_assembly
_atom_site_disorder_group
Br1 Br 0.99702(8) 0.58796(2) 0.28454(2) 0.01439(11) Uani 1 1 d . . . . .
Br2 Br 0.65800(7) 0.42869(2) 0.42720(2) 0.01198(10) Uani 1 1 d . . . . .
Cu1 Cu 0.65391(10) 0.58147(2) 0.42306(3) 0.01389(12) Uani 1 1 d . . . . .
S1 S 0.7116(2) 0.92889(5) 0.38044(7) 0.01771(19) Uani 1 1 d . . . . .
O1 O 0.7178(6) 0.69973(14) 0.45839(18) 0.0178(5) Uani 1 1 d . . . . .
N1 N 0.8066(7) 0.84113(17) 0.4515(2) 0.0150(6) Uani 1 1 d . . . . .
C2 C 0.4792(8) 0.7862(2) 0.3136(3) 0.0163(7) Uani 1 1 d . . . . .
C3 C 0.4796(8) 0.8690(2) 0.2899(3) 0.0168(7) Uani 1 1 d . . . . .
C4 C 1.0124(10) 0.8456(3) 0.5506(3) 0.0218(8) Uani 1 1 d . . . . .
C1 C 0.6705(8) 0.7687(2) 0.4104(2) 0.0135(7) Uani 1 1 d . . . . .
H3 H 0.363(9) 0.895(2) 0.233(3) 0.010(9) Uiso 1 1 d . . . . .
H2 H 0.353(11) 0.745(3) 0.274(3) 0.029(11) Uiso 1 1 d . . . . .
H4A H 1.083(11) 0.793(3) 0.569(3) 0.031(12) Uiso 1 1 d . . . . .
H4B H 0.895(12) 0.866(3) 0.599(4) 0.045(14) Uiso 1 1 d . . . . .
H4C H 1.175(12) 0.882(3) 0.547(3) 0.032(12) Uiso 1 1 d . . . . .

loop_
_atom_site_aniso_label
_atom_site_aniso_U_11
_atom_site_aniso_U_22
_atom_site_aniso_U_33
_atom_site_aniso_U_23
_atom_site_aniso_U_13
_atom_site_aniso_U_12
Br1 0.01529(18) 0.01459(17) 0.01374(18) 0.00134(12) 0.00362(13) -0.00189(12)
Br2 0.01345(18) 0.01038(17) 0.01240(17) 0.00012(11) 0.00270(12) -0.00035(11)
Cu1 0.0183(2) 0.0092(2) 0.0153(2) 0.00113(14) 0.00636(17) -0.00109(14)
S1 0.0220(4) 0.0105(4) 0.0204(4) 0.0020(3) 0.0009(3) -0.0011(3)
O1 0.0263(13) 0.0108(11) 0.0163(12) 0.0019(9) 0.0025(10) -0.0018(10)
N1 0.0190(14) 0.0100(13) 0.0160(14) 0.0017(11) 0.0014(11) -0.0007(11)
C2 0.0139(16) 0.0182(17) 0.0172(17) -0.0016(13) 0.0036(13) -0.0032(13)
C3 0.0137(16) 0.0210(18) 0.0153(17) 0.0032(14) 0.0002(13) 0.0004(13)
C4 0.026(2) 0.021(2) 0.0177(19) -0.0010(15) -0.0028(15) -0.0013(16)
C1 0.0143(16) 0.0121(16) 0.0154(17) 0.0001(12) 0.0078(13) -0.0012(12)

loop_
_atom_type_symbol
_atom_type_description
_atom_type_scat_dispersion_real
_atom_type_scat_dispersion_imag
_atom_type_scat_source
C C 0.0033 0.0016 'International Tables Vol C Tables 4.2.6.8 and 6.1.1.4'
H H 0.0000 0.0000 'International Tables Vol C Tables 4.2.6.8 and 6.1.1.4'
Br Br -0.2901 2.4595 'International Tables Vol C Tables 4.2.6.8 and 6.1.1.4'
Cu Cu 0.3201 1.2651 'International Tables Vol C Tables 4.2.6.8 and 6.1.1.4'
N N 0.0061 0.0033 'International Tables Vol C Tables 4.2.6.8 and 6.1.1.4'
O O 0.0106 0.0060 'International Tables Vol C Tables 4.2.6.8 and 6.1.1.4'
S S 0.1246 0.1234 'International Tables Vol C Tables 4.2.6.8 and 6.1.1.4'

loop_
_geom_angle_atom_site_label_1
_geom_angle_atom_site_label_2
_geom_angle_atom_site_label_3
_geom_angle
_geom_angle_site_symmetry_1
_geom_angle_site_symmetry_3
_geom_angle_publ_flag
Cu1 Br2 Cu1 94.631(16) . 3_666 ?
O1 Cu1 Br1 94.10(7) . . ?
O1 Cu1 Br2 163.57(7) . . ?
Br1 Cu1 Br2 93.254(17) . . ?
O1 Cu1 Br2 86.21(7) . 3_666 ?
Br1 Cu1 Br2 175.65(2) . 3_666 ?
Br2 Cu1 Br2 85.370(16) . 3_666 ?
N1 S1 C3 90.21(15) . . ?
C1 O1 Cu1 134.7(2) . . ?
C1 N1 C4 123.9(3) . . ?
C1 N1 S1 114.5(2) . . ?
C4 N1 S1 121.6(2) . . ?
C3 C2 C1 112.2(3) . . ?
C3 C2 H2 124(3) . . ?
C1 C2 H2 124(3) . . ?
C2 C3 S1 113.0(3) . . ?
C2 C3 H3 127(2) . . ?
S1 C3 H3 120(2) . . ?
N1 C4 H4A 109(3) . . ?
N1 C4 H4B 111(3) . . ?
H4A C4 H4B 108(4) . . ?
N1 C4 H4C 109(3) . . ?
H4A C4 H4C 114(4) . . ?
H4B C4 H4C 105(4) . . ?
O1 C1 N1 119.8(3) . . ?
O1 C1 C2 130.1(3) . . ?
N1 C1 C2 110.1(3) . . ?

loop_
_geom_bond_atom_site_label_1
_geom_bond_atom_site_label_2
_geom_bond_distance
_geom_bond_site_symmetry_2
_geom_bond_publ_flag
Br1 Cu1 2.4073(5) . ?
Br2 Cu1 2.4124(5) . ?
Br2 Cu1 2.4575(5) 3_666 ?
Cu1 O1 1.934(2) . ?
S1 N1 1.692(3) . ?
S1 C3 1.711(4) . ?
O1 C1 1.264(4) . ?
N1 C1 1.352(4) . ?
N1 C4 1.465(4) . ?
C2 C3 1.344(5) . ?
C2 C1 1.438(5) . ?
C2 H2 0.94(4) . ?
C3 H3 0.93(4) . ?
C4 H4A 0.91(5) . ?
C4 H4B 0.89(5) . ?
C4 H4C 0.87(5) . ?

loop_
_geom_hbond_atom_site_label_D
_geom_hbond_atom_site_label_H
_geom_hbond_atom_site_label_A
_geom_hbond_distance_DH
_geom_hbond_distance_HA
_geom_hbond_distance_DA
_geom_hbond_angle_DHA
_geom_hbond_site_symmetry_A
_geom_hbond_publ_flag
C3 H3 Br1 0.93(4) 3.11(4) 3.598(3) 114(3) 2_655 yes
C2 H2 Br1 0.94(4) 2.87(4) 3.669(3) 144(3) 1_455 yes
C3 H3 Br1 0.93(4) 3.11(4) 3.598(3) 114(3) 2_655 yes
C3 H3 Br2 0.93(4) 3.05(4) 3.483(3) 110(2) 2_655 yes
C2 H2 Br1 0.94(4) 2.87(4) 3.669(3) 144(3) 1_455 yes

loop_
_geom_torsion_atom_site_label_1
_geom_torsion_atom_site_label_2
_geom_torsion_atom_site_label_3
_geom_torsion_atom_site_label_4
_geom_torsion
_geom_torsion_site_symmetry_1
_geom_torsion_site_symmetry_2
_geom_torsion_site_symmetry_3
_geom_torsion_site_symmetry_4
_geom_torsion_publ_flag
C3 S1 N1 C1 -0.2(3) . . . . ?
C3 S1 N1 C4 -178.6(3) . . . . ?
C1 C2 C3 S1 0.9(4) . . . . ?
N1 S1 C3 C2 -0.4(3) . . . . ?
Cu1 O1 C1 N1 -166.1(2) . . . . ?
Cu1 O1 C1 C2 15.2(5) . . . . ?
C4 N1 C1 O1 0.2(5) . . . . ?
S1 N1 C1 O1 -178.1(2) . . . . ?
C4 N1 C1 C2 179.1(3) . . . . ?
S1 N1 C1 C2 0.8(3) . . . . ?
C3 C2 C1 O1 177.7(3) . . . . ?
C3 C2 C1 N1 -1.0(4) . . . . ?
